data_4069392
loop_
_publ_author_name
'Korobkov, Ilia'
'Gambarotta, Sandro'

_publ_section_title
;
 Aluminate Samarium(II) and Samarium(III) Aryloxides. Isolation of a
 Single-Component Ethylene Polymerization Catalyst
;
_journal_issue 14
_journal_name_full Organometallics
_journal_page_first 4009
_journal_paper_doi 10.1021/om900172n
_journal_volume 28
_journal_year 2009
_chemical_formula_sum 'C59 H89 Al O6 Sm'
_chemical_formula_weight 1071.63
_chemical_name_systematic
; 
 ? 
;
_space_group_IT_number 2
_symmetry_cell_setting triclinic
_symmetry_space_group_name_Hall '-P 1'
_symmetry_space_group_name_H-M 'P -1'
_atom_sites_solution_hydrogens geom
_atom_sites_solution_primary direct
_atom_sites_solution_secondary difmap
_audit_creation_method SHELXL-97
_cell_angle_alpha 80.7950(10)
_cell_angle_beta 84.0630(10)
_cell_angle_gamma 83.5720(10)
_cell_formula_units_Z 2
_cell_length_a 9.9455(8)
_cell_length_b 13.4452(11)
_cell_length_c 22.0336(17)
_cell_measurement_reflns_used 1188
_cell_measurement_temperature 203(2)
_cell_measurement_theta_max 24.79
_cell_measurement_theta_min 2.25
_cell_volume 2879.1(4)
_computing_cell_refinement 'SMART, Bruker (2000)'
_computing_data_collection 'SMART, Bruker (2000)'
_computing_data_reduction 'XPREP, Bruker (2000)'
_computing_molecular_graphics 'SHELXTL, Bruker (2000)'
_computing_publication_material 'SHELXTL, Bruker (2000)'
_computing_structure_refinement 'SHELXL-97 (Sheldrick, 1997)'
_computing_structure_solution 'SHELXS-97 (Sheldrick, 1990)'
_diffrn_ambient_temperature 203(2)
_diffrn_measured_fraction_theta_full 0.990
_diffrn_measured_fraction_theta_max 0.990
_diffrn_measurement_device_type 'CCD area detector'
_diffrn_measurement_method 'phi and omega scans'
_diffrn_radiation_monochromator graphite
_diffrn_radiation_source 'fine-focus sealed tube'
_diffrn_radiation_type MoK\a
_diffrn_radiation_wavelength 0.71073
_diffrn_reflns_av_R_equivalents 0.0370
_diffrn_reflns_av_sigmaI/netI 0.0435
_diffrn_reflns_limit_h_max 11
_diffrn_reflns_limit_h_min -11
_diffrn_reflns_limit_k_max 15
_diffrn_reflns_limit_k_min -15
_diffrn_reflns_limit_l_max 25
_diffrn_reflns_limit_l_min -25
_diffrn_reflns_number 29005
_diffrn_reflns_theta_full 24.79
_diffrn_reflns_theta_max 24.79
_diffrn_reflns_theta_min 1.54
_diffrn_standards_decay_% <1
_exptl_absorpt_coefficient_mu 1.081
_exptl_absorpt_correction_T_max 0.8996
_exptl_absorpt_correction_T_min 0.8547
_exptl_absorpt_correction_type multi-scan
_exptl_absorpt_process_details 'SADABS, Bruker (2000)'
_exptl_crystal_colour colorless
_exptl_crystal_density_diffrn 1.236
_exptl_crystal_density_meas ?
_exptl_crystal_density_method 'not measured'
_exptl_crystal_description block
_exptl_crystal_F_000 1132
_exptl_crystal_size_max 0.15
_exptl_crystal_size_mid 0.10
_exptl_crystal_size_min 0.10
_refine_diff_density_max 0.756
_refine_diff_density_min -0.475
_refine_diff_density_rms 0.081
_refine_ls_extinction_method none
_refine_ls_goodness_of_fit_ref 1.048
_refine_ls_hydrogen_treatment constr
_refine_ls_matrix_type full
_refine_ls_number_parameters 604
_refine_ls_number_reflns 9810
_refine_ls_number_restraints 0
_refine_ls_restrained_S_all 1.048
_refine_ls_R_factor_all 0.0458
_refine_ls_R_factor_gt 0.0349
_refine_ls_shift/su_max 0.002
_refine_ls_shift/su_mean 0.001
_refine_ls_structure_factor_coef Fsqd
_refine_ls_weighting_details 'calc w=1/[\s^2^(Fo^2^)+(0.0463P)^2^+2.4711P] where P=(Fo^2^+2Fc^2^)/3'
_refine_ls_weighting_scheme calc
_refine_ls_wR_factor_gt 0.0860
_refine_ls_wR_factor_ref 0.0914
_reflns_number_gt 8408
_reflns_number_total 9810
_reflns_threshold_expression >2sigma(I)
_cod_data_source_file om900172n_si_001.cif
_cod_data_source_block complex5
_cod_depositor_comments
;
The following automatic conversions were performed:

'_symmetry_cell_setting' value 'Triclinic' changed to 'triclinic'
according to /home/saulius/struct/CIF-dictionaries/cif_core.dic
dictionary named 'cif_core.dic' version 2.4.2 from 2011-04-26.

Automatic conversion script
Id: cif_fix_values 1715 2011-07-08 13:25:40Z adriana 

The following automatic conversions were performed:

'_exptl_crystal_density_meas' value 'n/a' was changed to '?' - the
value is perceived as not measured.

Automatic conversion script
Id: cif_fix_values 3008 2015-01-20 13:52:24Z robertas 
;
_cod_original_sg_symbol_H-M P-1
_cod_database_code 4069392

loop_
_symmetry_equiv_pos_as_xyz
'x, y, z'
'-x, -y, -z'

loop_
_atom_site_label
_atom_site_type_symbol
_atom_site_fract_x
_atom_site_fract_y
_atom_site_fract_z
_atom_site_U_iso_or_equiv
_atom_site_adp_type
_atom_site_occupancy
_atom_site_symmetry_multiplicity
_atom_site_calc_flag
_atom_site_refinement_flags
Sm1 Sm 0.871962(19) 0.695662(14) 0.730682(9) 0.02425(7) Uani 1 1 d .
Al1 Al 0.87288(13) 0.58130(9) 0.88118(5) 0.0358(3) Uani 1 1 d .
O1 O 0.9871(2) 0.63283(18) 0.65500(11) 0.0285(6) Uani 1 1 d .
O2 O 0.8257(3) 0.54924(18) 0.80877(11) 0.0305(6) Uani 1 1 d .
O3 O 0.7610(2) 0.83847(18) 0.69932(11) 0.0288(6) Uani 1 1 d .
O4 O 0.9127(3) 0.70454(18) 0.83771(11) 0.0303(6) Uani 1 1 d .
O5 O 1.0622(3) 0.80431(19) 0.71429(13) 0.0353(6) Uani 1 1 d .
O6 O 0.6813(3) 0.6326(2) 0.68793(12) 0.0355(6) Uani 1 1 d .
C1 C 1.0904(4) 0.5694(3) 0.63446(17) 0.0273(8) Uani 1 1 d .
C2 C 1.1434(4) 0.5800(3) 0.57228(18) 0.0303(8) Uani 1 1 d .
C3 C 1.2508(4) 0.5098(3) 0.55676(19) 0.0342(9) Uani 1 1 d .
H3A H 1.2875 0.5158 0.5154 0.041 Uiso 1 1 calc R
C4 C 1.3066(4) 0.4315(3) 0.5989(2) 0.0376(10) Uani 1 1 d .
C5 C 1.2525(4) 0.4247(3) 0.6597(2) 0.0370(9) Uani 1 1 d .
H5A H 1.2897 0.3735 0.6893 0.044 Uiso 1 1 calc R
C6 C 1.1445(4) 0.4917(3) 0.67843(18) 0.0308(8) Uani 1 1 d .
C7 C 1.0828(4) 0.4777(3) 0.74433(18) 0.0326(9) Uani 1 1 d .
H7A H 1.0628 0.5442 0.7578 0.039 Uiso 1 1 calc R
H7B H 1.1496 0.4381 0.7706 0.039 Uiso 1 1 calc R
C8 C 0.9525(4) 0.4244(3) 0.75368(17) 0.0330(9) Uani 1 1 d .
C9 C 0.9574(5) 0.3346(3) 0.7283(2) 0.0440(11) Uani 1 1 d .
H9A H 1.0367 0.3137 0.7047 0.053 Uiso 1 1 calc R
C10 C 0.8511(5) 0.2767(3) 0.7368(2) 0.0471(11) Uani 1 1 d .
C11 C 0.7366(5) 0.3078(3) 0.7725(2) 0.0457(11) Uani 1 1 d .
H11A H 0.6637 0.2674 0.7789 0.055 Uiso 1 1 calc R
C12 C 0.7223(4) 0.3951(3) 0.79970(18) 0.0359(9) Uani 1 1 d .
C13 C 0.8325(4) 0.4557(3) 0.78806(17) 0.0309(9) Uani 1 1 d .
C14 C 1.0847(4) 0.6637(3) 0.52309(18) 0.0357(9) Uani 1 1 d .
C15 C 1.0987(5) 0.7689(3) 0.5382(2) 0.0461(11) Uani 1 1 d .
H15A H 1.0536 0.7754 0.5788 0.069 Uiso 1 1 calc R
H15B H 1.0572 0.8199 0.5077 0.069 Uiso 1 1 calc R
H15C H 1.1941 0.7781 0.5378 0.069 Uiso 1 1 calc R
C16 C 0.9338(4) 0.6527(4) 0.5193(2) 0.0471(11) Uani 1 1 d .
H16A H 0.9242 0.5861 0.5095 0.071 Uiso 1 1 calc R
H16B H 0.8983 0.7041 0.4873 0.071 Uiso 1 1 calc R
H16C H 0.8837 0.6609 0.5586 0.071 Uiso 1 1 calc R
C17 C 1.1565(5) 0.6578(4) 0.4585(2) 0.0558(13) Uani 1 1 d .
H17A H 1.1491 0.5919 0.4474 0.084 Uiso 1 1 calc R
H17B H 1.2515 0.6678 0.4586 0.084 Uiso 1 1 calc R
H17C H 1.1142 0.7100 0.4289 0.084 Uiso 1 1 calc R
C18 C 1.4185(5) 0.3537(4) 0.5784(2) 0.0565(13) Uani 1 1 d .
H18A H 1.4432 0.3707 0.5345 0.085 Uiso 1 1 calc R
H18B H 1.3862 0.2870 0.5868 0.085 Uiso 1 1 calc R
H18C H 1.4974 0.3539 0.6008 0.085 Uiso 1 1 calc R
C19 C 0.8594(6) 0.1782(4) 0.7115(3) 0.0711(17) Uani 1 1 d .
H19A H 0.9462 0.1678 0.6878 0.107 Uiso 1 1 calc R
H19B H 0.7866 0.1806 0.6851 0.107 Uiso 1 1 calc R
H19C H 0.8507 0.1229 0.7454 0.107 Uiso 1 1 calc R
C20 C 0.5944(4) 0.4158(3) 0.8436(2) 0.0464(11) Uani 1 1 d .
C21 C 0.5312(5) 0.5253(4) 0.8347(3) 0.0646(15) Uani 1 1 d .
H21A H 0.5046 0.5438 0.7929 0.097 Uiso 1 1 calc R
H21B H 0.5969 0.5694 0.8417 0.097 Uiso 1 1 calc R
H21C H 0.4518 0.5322 0.8638 0.097 Uiso 1 1 calc R
C22 C 0.4809(6) 0.3501(5) 0.8362(3) 0.0831(19) Uani 1 1 d .
H22A H 0.4514 0.3679 0.7949 0.125 Uiso 1 1 calc R
H22B H 0.4047 0.3620 0.8663 0.125 Uiso 1 1 calc R
H22C H 0.5154 0.2792 0.8429 0.125 Uiso 1 1 calc R
C23 C 0.6355(6) 0.3841(4) 0.9103(2) 0.0604(14) Uani 1 1 d .
H23A H 0.7064 0.4241 0.9171 0.091 Uiso 1 1 calc R
H23B H 0.6689 0.3129 0.9163 0.091 Uiso 1 1 calc R
H23C H 0.5572 0.3954 0.9393 0.091 Uiso 1 1 calc R
C24 C 0.6592(4) 0.9106(3) 0.70954(18) 0.0280(8) Uani 1 1 d .
C25 C 0.6123(4) 0.9832(3) 0.66042(18) 0.0293(8) Uani 1 1 d .
C26 C 0.5050(4) 1.0544(3) 0.6762(2) 0.0373(10) Uani 1 1 d .
H26A H 0.4730 1.1044 0.6446 0.045 Uiso 1 1 calc R
C27 C 0.4437(4) 1.0551(3) 0.7356(2) 0.0380(10) Uani 1 1 d .
C28 C 0.4918(4) 0.9817(3) 0.78205(19) 0.0368(9) Uani 1 1 d .
H28A H 0.4511 0.9805 0.8226 0.044 Uiso 1 1 calc R
C29 C 0.5989(4) 0.9100(3) 0.77009(18) 0.0312(9) Uani 1 1 d .
C30 C 0.6567(4) 0.8351(3) 0.82208(17) 0.0321(9) Uani 1 1 d .
H30A H 0.6770 0.7688 0.8084 0.038 Uiso 1 1 calc R
H30B H 0.5877 0.8283 0.8572 0.038 Uiso 1 1 calc R
C31 C 0.7861(4) 0.8658(3) 0.84347(16) 0.0295(8) Uani 1 1 d .
C32 C 0.7790(4) 0.9650(3) 0.85557(19) 0.0392(10) Uani 1 1 d .
H32A H 0.7004 1.0088 0.8471 0.047 Uiso 1 1 calc R
C33 C 0.8835(5) 1.0012(3) 0.8796(2) 0.0423(10) Uani 1 1 d .
C34 C 0.9968(4) 0.9336(3) 0.89240(19) 0.0404(10) Uani 1 1 d .
H34A H 1.0678 0.9569 0.9096 0.048 Uiso 1 1 calc R
C35 C 1.0122(4) 0.8344(3) 0.88154(17) 0.0320(9) Uani 1 1 d .
C36 C 0.9037(4) 0.8009(3) 0.85482(16) 0.0303(8) Uani 1 1 d .
C37 C 0.6761(4) 0.9862(3) 0.59388(18) 0.0347(9) Uani 1 1 d .
C38 C 0.8280(4) 0.9990(3) 0.59025(19) 0.0407(10) Uani 1 1 d .
H38A H 0.8404 1.0609 0.6054 0.061 Uiso 1 1 calc R
H38B H 0.8661 1.0023 0.5477 0.061 Uiso 1 1 calc R
H38C H 0.8736 0.9417 0.6153 0.061 Uiso 1 1 calc R
C39 C 0.6604(5) 0.8870(3) 0.56904(19) 0.0429(10) Uani 1 1 d .
H39A H 0.7010 0.8297 0.5959 0.064 Uiso 1 1 calc R
H39B H 0.7057 0.8892 0.5277 0.064 Uiso 1 1 calc R
H39C H 0.5648 0.8799 0.5679 0.064 Uiso 1 1 calc R
C40 C 0.6102(5) 1.0740(3) 0.5496(2) 0.0493(12) Uani 1 1 d .
H40A H 0.6183 1.1376 0.5638 0.074 Uiso 1 1 calc R
H40B H 0.5150 1.0653 0.5487 0.074 Uiso 1 1 calc R
H40C H 0.6558 1.0745 0.5085 0.074 Uiso 1 1 calc R
C41 C 0.3278(5) 1.1340(4) 0.7494(2) 0.0586(13) Uani 1 1 d .
H41A H 0.2980 1.1227 0.7931 0.088 Uiso 1 1 calc R
H41B H 0.2528 1.1287 0.7256 0.088 Uiso 1 1 calc R
H41C H 0.3586 1.2010 0.7384 0.088 Uiso 1 1 calc R
C42 C 0.8735(6) 1.1086(4) 0.8928(3) 0.0643(15) Uani 1 1 d .
H42A H 0.7878 1.1440 0.8806 0.096 Uiso 1 1 calc R
H42B H 0.9478 1.1428 0.8697 0.096 Uiso 1 1 calc R
H42C H 0.8785 1.1081 0.9366 0.096 Uiso 1 1 calc R
C43 C 1.1393(4) 0.7652(3) 0.90136(19) 0.0414(10) Uani 1 1 d .
C44 C 1.2484(5) 0.8254(4) 0.9203(2) 0.0552(13) Uani 1 1 d .
H44A H 1.3265 0.7792 0.9323 0.083 Uiso 1 1 calc R
H44B H 1.2108 0.8595 0.9547 0.083 Uiso 1 1 calc R
H44C H 1.2762 0.8751 0.8856 0.083 Uiso 1 1 calc R
C45 C 1.0986(5) 0.6907(4) 0.9588(2) 0.0525(12) Uani 1 1 d .
H45A H 1.0304 0.6506 0.9494 0.079 Uiso 1 1 calc R
H45B H 1.0618 0.7280 0.9920 0.079 Uiso 1 1 calc R
H45C H 1.1778 0.6463 0.9715 0.079 Uiso 1 1 calc R
C46 C 1.2108(5) 0.7097(4) 0.8496(2) 0.0537(12) Uani 1 1 d .
H46A H 1.1477 0.6699 0.8358 0.081 Uiso 1 1 calc R
H46B H 1.2877 0.6653 0.8650 0.081 Uiso 1 1 calc R
H46C H 1.2424 0.7587 0.8154 0.081 Uiso 1 1 calc R
C47 C 1.0535(4) 0.9125(3) 0.7180(2) 0.0392(10) Uani 1 1 d .
H47A H 1.0778 0.9238 0.7582 0.047 Uiso 1 1 calc R
H47B H 0.9617 0.9448 0.7116 0.047 Uiso 1 1 calc R
C48 C 1.1552(4) 0.9526(3) 0.6666(2) 0.0461(11) Uani 1 1 d .
H48A H 1.1172 0.9632 0.6265 0.055 Uiso 1 1 calc R
H48B H 1.1855 1.0162 0.6739 0.055 Uiso 1 1 calc R
C49 C 1.2700(5) 0.8682(4) 0.6700(3) 0.0561(13) Uani 1 1 d .
H49A H 1.3227 0.8677 0.6299 0.067 Uiso 1 1 calc R
H49B H 1.3309 0.8755 0.7009 0.067 Uiso 1 1 calc R
C50 C 1.1989(4) 0.7727(3) 0.6886(2) 0.0393(10) Uani 1 1 d .
H50A H 1.1945 0.7391 0.6526 0.047 Uiso 1 1 calc R
H50B H 1.2476 0.7255 0.7194 0.047 Uiso 1 1 calc R
C51 C 0.5447(4) 0.6846(3) 0.6831(2) 0.0387(10) Uani 1 1 d .
H51A H 0.5489 0.7577 0.6715 0.046 Uiso 1 1 calc R
H51B H 0.4897 0.6723 0.7226 0.046 Uiso 1 1 calc R
C52 C 0.4841(5) 0.6419(4) 0.6339(3) 0.0578(13) Uani 1 1 d .
H52A H 0.4130 0.5986 0.6523 0.069 Uiso 1 1 calc R
H52B H 0.4447 0.6965 0.6040 0.069 Uiso 1 1 calc R
C53 C 0.5995(5) 0.5819(4) 0.6036(2) 0.0528(12) Uani 1 1 d .
H53A H 0.6452 0.6240 0.5688 0.063 Uiso 1 1 calc R
H53B H 0.5684 0.5242 0.5888 0.063 Uiso 1 1 calc R
C54 C 0.6928(4) 0.5468(3) 0.6544(2) 0.0409(10) Uani 1 1 d .
H54A H 0.6629 0.4864 0.6812 0.049 Uiso 1 1 calc R
H54B H 0.7865 0.5317 0.6374 0.049 Uiso 1 1 calc R
C55 C 0.7299(5) 0.6137(4) 0.9453(2) 0.0555(13) Uani 1 1 d .
H55A H 0.6629 0.6650 0.9274 0.083 Uiso 1 1 calc R
H55B H 0.7697 0.6389 0.9776 0.083 Uiso 1 1 calc R
H55C H 0.6866 0.5531 0.9628 0.083 Uiso 1 1 calc R
C56 C 1.0229(5) 0.4795(3) 0.9041(2) 0.0519(12) Uani 1 1 d .
H56A H 1.0853 0.4715 0.8679 0.078 Uiso 1 1 calc R
H56B H 0.9873 0.4154 0.9205 0.078 Uiso 1 1 calc R
H56C H 1.0704 0.5012 0.9352 0.078 Uiso 1 1 calc R
C57 C 0.2303(10) 0.1590(11) 0.9400(5) 0.201(7) Uani 1 1 d .
H57A H 0.2167 0.2324 0.9336 0.301 Uiso 1 1 calc R
H57B H 0.1564 0.1319 0.9676 0.301 Uiso 1 1 calc R
H57C H 0.2327 0.1347 0.9007 0.301 Uiso 1 1 calc R
C58 C 0.3705(13) 0.1228(9) 0.9696(5) 0.166(5) Uani 1 1 d .
H58A H 0.4395 0.1569 0.9413 0.199 Uiso 1 1 calc R
H58B H 0.3639 0.1533 1.0075 0.199 Uiso 1 1 calc R
C59 C 0.4333(9) 0.0153(10) 0.9869(4) 0.146(5) Uani 1 1 d .
H59A H 0.3660 -0.0187 1.0163 0.176 Uiso 1 1 calc R
H59B H 0.4382 -0.0162 0.9495 0.176 Uiso 1 1 calc R

loop_
_atom_site_aniso_label
_atom_site_aniso_U_11
_atom_site_aniso_U_22
_atom_site_aniso_U_33
_atom_site_aniso_U_23
_atom_site_aniso_U_13
_atom_site_aniso_U_12
Sm1 0.02551(11) 0.02110(10) 0.02532(11) -0.00343(7) -0.00201(7) 0.00105(7)
Al1 0.0487(8) 0.0278(6) 0.0287(6) -0.0007(5) -0.0016(5) -0.0005(5)
O1 0.0297(14) 0.0236(13) 0.0309(14) -0.0056(11) 0.0017(11) 0.0008(11)
O2 0.0375(15) 0.0225(13) 0.0303(14) -0.0025(11) -0.0012(11) -0.0013(11)
O3 0.0284(14) 0.0229(13) 0.0340(14) -0.0042(11) -0.0052(11) 0.0043(11)
O4 0.0399(15) 0.0219(13) 0.0282(14) -0.0031(10) -0.0032(11) 0.0002(11)
O5 0.0308(15) 0.0292(14) 0.0467(17) -0.0102(12) 0.0013(12) -0.0046(12)
O6 0.0316(15) 0.0341(15) 0.0430(16) -0.0102(12) -0.0071(12) -0.0034(12)
C1 0.0238(19) 0.0236(19) 0.036(2) -0.0082(16) -0.0002(16) -0.0053(15)
C2 0.029(2) 0.027(2) 0.036(2) -0.0081(16) 0.0011(16) -0.0061(16)
C3 0.032(2) 0.035(2) 0.036(2) -0.0122(18) 0.0079(17) -0.0073(18)
C4 0.032(2) 0.029(2) 0.051(3) -0.0109(19) 0.0030(19) 0.0018(17)
C5 0.034(2) 0.028(2) 0.047(3) -0.0045(18) -0.0013(19) 0.0025(17)
C6 0.029(2) 0.026(2) 0.038(2) -0.0068(16) 0.0006(16) -0.0039(16)
C7 0.036(2) 0.026(2) 0.034(2) -0.0016(16) -0.0035(17) 0.0006(17)
C8 0.043(2) 0.0225(19) 0.031(2) -0.0016(16) -0.0015(17) 0.0002(17)
C9 0.062(3) 0.026(2) 0.041(2) -0.0038(18) 0.008(2) -0.005(2)
C10 0.071(3) 0.032(2) 0.039(2) -0.0071(19) 0.004(2) -0.015(2)
C11 0.062(3) 0.032(2) 0.045(3) -0.0004(19) -0.002(2) -0.020(2)
C12 0.038(2) 0.031(2) 0.036(2) 0.0029(17) -0.0018(18) -0.0065(18)
C13 0.040(2) 0.0216(19) 0.029(2) -0.0005(15) -0.0041(17) 0.0001(17)
C14 0.035(2) 0.037(2) 0.034(2) -0.0039(18) -0.0013(17) -0.0033(18)
C15 0.057(3) 0.035(2) 0.044(3) 0.0044(19) -0.001(2) -0.010(2)
C16 0.045(3) 0.050(3) 0.046(3) -0.004(2) -0.013(2) -0.003(2)
C17 0.064(3) 0.062(3) 0.036(3) -0.001(2) 0.006(2) 0.001(3)
C18 0.048(3) 0.047(3) 0.070(3) -0.014(2) 0.014(2) 0.008(2)
C19 0.103(5) 0.042(3) 0.072(4) -0.022(3) 0.020(3) -0.029(3)
C20 0.040(3) 0.037(2) 0.058(3) 0.002(2) 0.006(2) -0.007(2)
C21 0.045(3) 0.053(3) 0.085(4) 0.004(3) 0.011(3) 0.007(2)
C22 0.057(4) 0.085(4) 0.109(5) -0.018(4) 0.014(3) -0.028(3)
C23 0.074(4) 0.049(3) 0.046(3) 0.004(2) 0.022(3) 0.005(3)
C24 0.0248(19) 0.0192(18) 0.041(2) -0.0043(16) -0.0084(16) -0.0024(15)
C25 0.028(2) 0.0230(19) 0.038(2) -0.0032(16) -0.0088(16) -0.0048(16)
C26 0.034(2) 0.029(2) 0.049(3) -0.0025(18) -0.0141(19) -0.0001(17)
C27 0.030(2) 0.032(2) 0.052(3) -0.0106(19) -0.0073(19) 0.0038(17)
C28 0.035(2) 0.039(2) 0.037(2) -0.0097(18) -0.0022(18) -0.0022(19)
C29 0.032(2) 0.027(2) 0.035(2) -0.0024(16) -0.0050(17) -0.0019(16)
C30 0.032(2) 0.031(2) 0.031(2) -0.0043(16) -0.0004(16) 0.0002(17)
C31 0.038(2) 0.028(2) 0.0220(18) -0.0015(15) -0.0027(16) -0.0017(17)
C32 0.045(3) 0.033(2) 0.038(2) -0.0068(18) -0.0059(19) 0.0055(19)
C33 0.058(3) 0.030(2) 0.040(2) -0.0074(18) -0.011(2) -0.002(2)
C34 0.048(3) 0.039(2) 0.038(2) -0.0092(19) -0.0117(19) -0.006(2)
C35 0.036(2) 0.032(2) 0.027(2) -0.0028(16) -0.0033(16) -0.0022(17)
C36 0.042(2) 0.0249(19) 0.0229(19) -0.0025(15) -0.0013(16) -0.0012(17)
C37 0.036(2) 0.030(2) 0.037(2) 0.0025(17) -0.0120(18) -0.0038(17)
C38 0.041(2) 0.043(2) 0.038(2) 0.0022(19) -0.0051(19) -0.009(2)
C39 0.049(3) 0.045(3) 0.035(2) -0.0043(19) -0.0092(19) -0.007(2)
C40 0.056(3) 0.043(3) 0.045(3) 0.010(2) -0.015(2) -0.001(2)
C41 0.048(3) 0.053(3) 0.071(3) -0.018(3) -0.009(2) 0.022(2)
C42 0.085(4) 0.039(3) 0.077(4) -0.023(3) -0.031(3) 0.003(3)
C43 0.042(2) 0.045(3) 0.038(2) -0.0063(19) -0.0119(19) 0.001(2)
C44 0.041(3) 0.061(3) 0.067(3) -0.012(3) -0.016(2) -0.005(2)
C45 0.059(3) 0.054(3) 0.043(3) 0.004(2) -0.018(2) -0.001(2)
C46 0.047(3) 0.061(3) 0.054(3) -0.018(2) -0.013(2) 0.013(2)
C47 0.043(2) 0.032(2) 0.045(2) -0.0078(18) -0.0064(19) -0.0075(19)
C48 0.039(2) 0.041(3) 0.058(3) 0.001(2) -0.008(2) -0.013(2)
C49 0.040(3) 0.053(3) 0.077(4) -0.012(3) 0.002(2) -0.014(2)
C50 0.029(2) 0.045(2) 0.045(2) -0.012(2) 0.0024(18) -0.0044(19)
C51 0.028(2) 0.040(2) 0.048(3) -0.0069(19) -0.0036(18) -0.0049(18)
C52 0.035(3) 0.071(3) 0.075(4) -0.033(3) -0.011(2) -0.004(2)
C53 0.040(3) 0.071(3) 0.053(3) -0.024(3) -0.005(2) -0.006(2)
C54 0.045(3) 0.037(2) 0.044(2) -0.0136(19) -0.006(2) -0.007(2)
C55 0.078(4) 0.047(3) 0.038(3) -0.006(2) 0.008(2) -0.008(3)
C56 0.076(4) 0.037(2) 0.040(3) 0.000(2) -0.017(2) 0.006(2)
C57 0.108(8) 0.38(2) 0.155(10) -0.104(11) 0.023(7) -0.135(10)
C58 0.206(13) 0.147(10) 0.142(9) 0.007(8) 0.028(9) -0.089(10)
C59 0.143(9) 0.241(12) 0.082(6) -0.041(7) 0.014(5) -0.129(10)

loop_
_atom_type_symbol
_atom_type_description
_atom_type_scat_dispersion_real
_atom_type_scat_dispersion_imag
_atom_type_scat_source
C C 0.0033 0.0016 'International Tables Vol C Tables 4.2.6.8 and 6.1.1.4'
H H 0.0000 0.0000 'International Tables Vol C Tables 4.2.6.8 and 6.1.1.4'
O O 0.0106 0.0060 'International Tables Vol C Tables 4.2.6.8 and 6.1.1.4'
Al Al 0.0645 0.0514 'International Tables Vol C Tables 4.2.6.8 and 6.1.1.4'
Sm Sm -0.1638 3.4418 'International Tables Vol C Tables 4.2.6.8 and 6.1.1.4'

loop_
_geom_angle_atom_site_label_1
_geom_angle_atom_site_label_2
_geom_angle_atom_site_label_3
_geom_angle
_geom_angle_site_symmetry_1
O1 Sm1 O3 111.39(9) .
O1 Sm1 O2 104.99(9) .
O3 Sm1 O2 135.03(9) .
O1 Sm1 O4 134.84(9) .
O3 Sm1 O4 104.91(9) .
O2 Sm1 O4 62.38(8) .
O1 Sm1 O5 81.04(9) .
O3 Sm1 O5 81.11(9) .
O2 Sm1 O5 131.04(9) .
O4 Sm1 O5 78.92(9) .
O1 Sm1 O6 81.90(9) .
O3 Sm1 O6 80.76(9) .
O2 Sm1 O6 79.10(9) .
O4 Sm1 O6 130.80(9) .
O5 Sm1 O6 148.50(9) .
O1 Sm1 Al1 123.41(7) .
O3 Sm1 Al1 125.19(7) .
O2 Sm1 Al1 31.15(6) .
O4 Sm1 Al1 31.26(6) .
O5 Sm1 Al1 105.28(7) .
O6 Sm1 Al1 106.23(7) .
O2 Al1 O4 87.51(12) .
O2 Al1 C55 119.48(19) .
O4 Al1 C55 104.98(17) .
O2 Al1 C56 104.03(17) .
O4 Al1 C56 118.71(19) .
C55 Al1 C56 118.7(2) .
O2 Al1 Sm1 43.65(8) .
O4 Al1 Sm1 43.91(8) .
C55 Al1 Sm1 122.86(16) .
C56 Al1 Sm1 118.47(15) .
C1 O1 Sm1 149.4(2) .
C13 O2 Al1 130.5(2) .
C13 O2 Sm1 116.7(2) .
Al1 O2 Sm1 105.20(11) .
C24 O3 Sm1 149.2(2) .
C36 O4 Al1 131.9(2) .
C36 O4 Sm1 116.9(2) .
Al1 O4 Sm1 104.84(11) .
C47 O5 C50 108.5(3) .
C47 O5 Sm1 126.9(2) .
C50 O5 Sm1 123.8(2) .
C54 O6 C51 108.1(3) .
C54 O6 Sm1 125.5(2) .
C51 O6 Sm1 125.8(2) .
O1 C1 C6 116.8(3) .
O1 C1 C2 122.2(3) .
C6 C1 C2 121.0(3) .
C3 C2 C1 116.8(3) .
C3 C2 C14 121.2(3) .
C1 C2 C14 121.9(3) .
C4 C3 C2 123.9(4) .
C5 C4 C3 117.3(4) .
C5 C4 C18 121.2(4) .
C3 C4 C18 121.4(4) .
C4 C5 C6 121.9(4) .
C5 C6 C1 119.1(4) .
C5 C6 C7 120.2(3) .
C1 C6 C7 120.7(3) .
C6 C7 C8 113.7(3) .
C9 C8 C13 118.4(4) .
C9 C8 C7 116.5(4) .
C13 C8 C7 125.1(3) .
C10 C9 C8 122.2(4) .
C9 C10 C11 117.9(4) .
C9 C10 C19 121.8(4) .
C11 C10 C19 120.2(4) .
C12 C11 C10 124.2(4) .
C11 C12 C13 116.6(4) .
C11 C12 C20 118.8(4) .
C13 C12 C20 124.5(4) .
O2 C13 C8 117.4(3) .
O2 C13 C12 121.8(3) .
C8 C13 C12 120.7(4) .
C16 C14 C15 109.1(4) .
C16 C14 C17 107.0(4) .
C15 C14 C17 107.3(4) .
C16 C14 C2 109.9(3) .
C15 C14 C2 111.2(3) .
C17 C14 C2 112.2(3) .
C21 C20 C12 114.4(4) .
C21 C20 C22 106.3(4) .
C12 C20 C22 111.9(4) .
C21 C20 C23 110.3(4) .
C12 C20 C23 107.1(4) .
C22 C20 C23 106.7(4) .
O3 C24 C29 118.0(3) .
O3 C24 C25 121.0(3) .
C29 C24 C25 121.0(3) .
C26 C25 C24 116.3(4) .
C26 C25 C37 121.3(3) .
C24 C25 C37 122.4(3) .
C27 C26 C25 123.7(4) .
C26 C27 C28 118.0(4) .
C26 C27 C41 121.0(4) .
C28 C27 C41 121.0(4) .
C29 C28 C27 121.5(4) .
C28 C29 C24 119.5(3) .
C28 C29 C30 120.8(4) .
C24 C29 C30 119.6(3) .
C29 C30 C31 113.5(3) .
C32 C31 C36 119.2(4) .
C32 C31 C30 115.6(3) .
C36 C31 C30 125.0(3) .
C33 C32 C31 122.2(4) .
C32 C33 C34 117.0(4) .
C32 C33 C42 121.4(4) .
C34 C33 C42 121.6(4) .
C35 C34 C33 124.4(4) .
C34 C35 C36 116.8(4) .
C34 C35 C43 119.3(4) .
C36 C35 C43 123.8(3) .
O4 C36 C31 118.1(3) .
O4 C36 C35 121.6(3) .
C31 C36 C35 120.2(3) .
C38 C37 C25 110.6(3) .
C38 C37 C40 107.6(3) .
C25 C37 C40 112.3(3) .
C38 C37 C39 107.9(3) .
C25 C37 C39 111.0(3) .
C40 C37 C39 107.2(3) .
C45 C43 C46 111.4(4) .
C45 C43 C35 108.8(4) .
C46 C43 C35 112.8(3) .
C45 C43 C44 106.1(4) .
C46 C43 C44 105.3(4) .
C35 C43 C44 112.1(4) .
O5 C47 C48 103.7(3) .
C49 C48 C47 102.2(4) .
C50 C49 C48 104.1(4) .
O5 C50 C49 106.3(3) .
O6 C51 C52 106.3(3) .
C53 C52 C51 105.2(4) .
C52 C53 C54 103.5(4) .
O6 C54 C53 103.4(3) .
C59 C58 C57 127.8(10) .
C59 C59 C58 126.1(12) 2_657

loop_
_geom_bond_atom_site_label_1
_geom_bond_atom_site_label_2
_geom_bond_distance
_geom_bond_site_symmetry_2
Sm1 O1 2.155(2) .
Sm1 O3 2.154(2) .
Sm1 O2 2.450(2) .
Sm1 O4 2.457(2) .
Sm1 O5 2.480(3) .
Sm1 O6 2.488(3) .
Sm1 Al1 3.4252(12) .
Al1 O2 1.836(3) .
Al1 O4 1.839(3) .
Al1 C55 1.963(5) .
Al1 C56 1.957(5) .
O1 C1 1.349(4) .
O2 C13 1.397(4) .
O3 C24 1.349(4) .
O4 C36 1.397(4) .
O5 C47 1.462(5) .
O5 C50 1.463(5) .
O6 C54 1.454(5) .
O6 C51 1.463(5) .
C1 C6 1.406(5) .
C1 C2 1.407(5) .
C2 C3 1.396(5) .
C2 C14 1.541(5) .
C3 C4 1.393(6) .
C4 C5 1.385(6) .
C4 C18 1.524(6) .
C5 C6 1.395(5) .
C6 C7 1.508(5) .
C7 C8 1.530(6) .
C8 C9 1.403(5) .
C8 C13 1.406(5) .
C9 C10 1.363(6) .
C10 C11 1.381(6) .
C10 C19 1.506(6) .
C11 C12 1.387(6) .
C12 C13 1.417(6) .
C12 C20 1.544(6) .
C14 C16 1.536(6) .
C14 C15 1.528(6) .
C14 C17 1.534(6) .
C20 C21 1.525(6) .
C20 C22 1.545(7) .
C20 C23 1.547(7) .
C24 C29 1.404(5) .
C24 C25 1.416(5) .
C25 C26 1.406(5) .
C25 C37 1.532(6) .
C26 C27 1.386(6) .
C27 C28 1.388(6) .
C27 C41 1.518(6) .
C28 C29 1.388(5) .
C29 C30 1.515(5) .
C30 C31 1.534(5) .
C31 C32 1.394(5) .
C31 C36 1.398(5) .
C32 C33 1.381(6) .
C33 C34 1.390(6) .
C33 C42 1.509(6) .
C34 C35 1.382(6) .
C35 C36 1.428(5) .
C35 C43 1.541(6) .
C37 C38 1.532(6) .
C37 C40 1.537(5) .
C37 C39 1.550(6) .
C43 C45 1.533(6) .
C43 C46 1.532(6) .
C43 C44 1.550(6) .
C47 C48 1.513(6) .
C48 C49 1.516(6) .
C49 C50 1.514(6) .
C51 C52 1.510(6) .
C52 C53 1.491(6) .
C53 C54 1.512(6) .
C57 C58 1.594(15) .
C58 C59 1.514(14) .
C59 C59 1.491(19) 2_657

loop_
_geom_torsion_atom_site_label_1
_geom_torsion_atom_site_label_2
_geom_torsion_atom_site_label_3
_geom_torsion_atom_site_label_4
_geom_torsion
_geom_torsion_site_symmetry_4
O1 Sm1 Al1 O2 -60.50(15) .
O3 Sm1 Al1 O2 120.46(14) .
O4 Sm1 Al1 O2 176.74(17) .
O5 Sm1 Al1 O2 -149.75(13) .
O6 Sm1 Al1 O2 30.42(14) .
O1 Sm1 Al1 O4 122.76(14) .
O3 Sm1 Al1 O4 -56.28(15) .
O2 Sm1 Al1 O4 -176.74(17) .
O5 Sm1 Al1 O4 33.51(14) .
O6 Sm1 Al1 O4 -146.31(13) .
O1 Sm1 Al1 C55 -160.4(2) .
O3 Sm1 Al1 C55 20.6(2) .
O2 Sm1 Al1 C55 -99.9(2) .
O4 Sm1 Al1 C55 76.9(2) .
O5 Sm1 Al1 C55 110.4(2) .
O6 Sm1 Al1 C55 -69.5(2) .
O1 Sm1 Al1 C56 19.78(19) .
O3 Sm1 Al1 C56 -159.26(19) .
O2 Sm1 Al1 C56 80.3(2) .
O4 Sm1 Al1 C56 -103.0(2) .
O5 Sm1 Al1 C56 -69.46(19) .
O6 Sm1 Al1 C56 110.71(19) .
O3 Sm1 O1 C1 159.3(4) .
O2 Sm1 O1 C1 -47.6(4) .
O4 Sm1 O1 C1 18.1(5) .
O5 Sm1 O1 C1 82.6(4) .
O6 Sm1 O1 C1 -124.0(4) .
Al1 Sm1 O1 C1 -19.9(5) .
O4 Al1 O2 C13 149.9(3) .
C55 Al1 O2 C13 -104.3(3) .
C56 Al1 O2 C13 30.9(4) .
Sm1 Al1 O2 C13 147.6(4) .
O4 Al1 O2 Sm1 2.26(12) .
C55 Al1 O2 Sm1 108.09(19) .
C56 Al1 O2 Sm1 -116.73(18) .
O1 Sm1 O2 C13 -21.6(3) .
O3 Sm1 O2 C13 121.7(2) .
O4 Sm1 O2 C13 -154.8(3) .
O5 Sm1 O2 C13 -112.7(2) .
O6 Sm1 O2 C13 56.8(2) .
Al1 Sm1 O2 C13 -152.9(3) .
O1 Sm1 O2 Al1 131.23(12) .
O3 Sm1 O2 Al1 -85.42(16) .
O4 Sm1 O2 Al1 -1.91(10) .
O5 Sm1 O2 Al1 40.12(17) .
O6 Sm1 O2 Al1 -150.32(13) .
O1 Sm1 O3 C24 161.0(4) .
O2 Sm1 O3 C24 19.3(5) .
O4 Sm1 O3 C24 -46.4(4) .
O5 Sm1 O3 C24 -122.3(4) .
O6 Sm1 O3 C24 83.6(4) .
Al1 Sm1 O3 C24 -19.8(5) .
O2 Al1 O4 C36 148.0(3) .
C55 Al1 O4 C36 28.1(4) .
C56 Al1 O4 C36 -107.4(3) .
Sm1 Al1 O4 C36 150.2(4) .
O2 Al1 O4 Sm1 -2.25(12) .
C55 Al1 O4 Sm1 -122.14(18) .
C56 Al1 O4 Sm1 102.40(19) .
O1 Sm1 O4 C36 122.6(2) .
O3 Sm1 O4 C36 -20.2(3) .
O2 Sm1 O4 C36 -153.6(3) .
O5 Sm1 O4 C36 57.4(2) .
O6 Sm1 O4 C36 -110.8(2) .
Al1 Sm1 O4 C36 -155.5(3) .
O1 Sm1 O4 Al1 -81.86(16) .
O3 Sm1 O4 Al1 135.30(12) .
O2 Sm1 O4 Al1 1.90(10) .
O5 Sm1 O4 Al1 -147.13(13) .
O6 Sm1 O4 Al1 44.71(16) .
O1 Sm1 O5 C47 141.2(3) .
O3 Sm1 O5 C47 27.8(3) .
O2 Sm1 O5 C47 -116.6(3) .
O4 Sm1 O5 C47 -79.5(3) .
O6 Sm1 O5 C47 83.3(3) .
Al1 Sm1 O5 C47 -96.4(3) .
O1 Sm1 O5 C50 -27.6(3) .
O3 Sm1 O5 C50 -141.0(3) .
O2 Sm1 O5 C50 74.6(3) .
O4 Sm1 O5 C50 111.7(3) .
O6 Sm1 O5 C50 -85.5(3) .
Al1 Sm1 O5 C50 94.8(3) .
O1 Sm1 O6 C54 28.4(3) .
O3 Sm1 O6 C54 141.8(3) .
O2 Sm1 O6 C54 -78.6(3) .
O4 Sm1 O6 C54 -116.4(3) .
O5 Sm1 O6 C54 86.2(3) .
Al1 Sm1 O6 C54 -94.1(3) .
O1 Sm1 O6 C51 -140.8(3) .
O3 Sm1 O6 C51 -27.4(3) .
O2 Sm1 O6 C51 112.2(3) .
O4 Sm1 O6 C51 74.4(3) .
O5 Sm1 O6 C51 -83.0(3) .
Al1 Sm1 O6 C51 96.7(3) .
Sm1 O1 C1 C6 17.9(6) .
Sm1 O1 C1 C2 -161.5(3) .
O1 C1 C2 C3 179.7(3) .
C6 C1 C2 C3 0.3(5) .
O1 C1 C2 C14 -1.4(5) .
C6 C1 C2 C14 179.2(3) .
C1 C2 C3 C4 0.0(6) .
C14 C2 C3 C4 -178.8(4) .
C2 C3 C4 C5 -0.9(6) .
C2 C3 C4 C18 176.5(4) .
C3 C4 C5 C6 1.4(6) .
C18 C4 C5 C6 -176.0(4) .
C4 C5 C6 C1 -1.1(6) .
C4 C5 C6 C7 176.1(4) .
O1 C1 C6 C5 -179.3(3) .
C2 C1 C6 C5 0.2(6) .
O1 C1 C6 C7 3.6(5) .
C2 C1 C6 C7 -177.0(3) .
C5 C6 C7 C8 -98.9(4) .
C1 C6 C7 C8 78.2(4) .
C6 C7 C8 C9 49.3(5) .
C6 C7 C8 C13 -134.2(4) .
C13 C8 C9 C10 -1.0(6) .
C7 C8 C9 C10 175.8(4) .
C8 C9 C10 C11 -1.2(7) .
C8 C9 C10 C19 -177.5(4) .
C9 C10 C11 C12 0.9(7) .
C19 C10 C11 C12 177.3(5) .
C10 C11 C12 C13 1.5(7) .
C10 C11 C12 C20 -174.3(4) .
Al1 O2 C13 C8 -90.7(4) .
Sm1 O2 C13 C8 53.9(4) .
Al1 O2 C13 C12 90.7(4) .
Sm1 O2 C13 C12 -124.7(3) .
C9 C8 C13 O2 -175.1(3) .
C7 C8 C13 O2 8.5(5) .
C9 C8 C13 C12 3.5(6) .
C7 C8 C13 C12 -172.9(4) .
C11 C12 C13 O2 174.8(3) .
C20 C12 C13 O2 -9.6(6) .
C11 C12 C13 C8 -3.7(6) .
C20 C12 C13 C8 171.8(4) .
C3 C2 C14 C16 119.5(4) .
C1 C2 C14 C16 -59.3(5) .
C3 C2 C14 C15 -119.6(4) .
C1 C2 C14 C15 61.5(5) .
C3 C2 C14 C17 0.6(5) .
C1 C2 C14 C17 -178.3(4) .
C11 C12 C20 C21 -137.2(5) .
C13 C12 C20 C21 47.3(6) .
C11 C12 C20 C22 -16.4(6) .
C13 C12 C20 C22 168.2(4) .
C11 C12 C20 C23 100.2(5) .
C13 C12 C20 C23 -75.3(5) .
Sm1 O3 C24 C29 15.2(6) .
Sm1 O3 C24 C25 -163.2(3) .
O3 C24 C25 C26 179.5(3) .
C29 C24 C25 C26 1.1(5) .
O3 C24 C25 C37 -1.8(5) .
C29 C24 C25 C37 179.8(3) .
C24 C25 C26 C27 -1.3(6) .
C37 C25 C26 C27 180.0(4) .
C25 C26 C27 C28 0.5(6) .
C25 C26 C27 C41 -179.8(4) .
C26 C27 C28 C29 0.5(6) .
C41 C27 C28 C29 -179.1(4) .
C27 C28 C29 C24 -0.7(6) .
C27 C28 C29 C30 175.6(4) .
O3 C24 C29 C28 -178.6(3) .
C25 C24 C29 C28 -0.1(6) .
O3 C24 C29 C30 5.1(5) .
C25 C24 C29 C30 -176.5(3) .
C28 C29 C30 C31 -98.6(4) .
C24 C29 C30 C31 77.8(4) .
C29 C30 C31 C32 49.3(5) .
C29 C30 C31 C36 -134.7(4) .
C36 C31 C32 C33 -1.2(6) .
C30 C31 C32 C33 175.0(4) .
C31 C32 C33 C34 -1.1(6) .
C31 C32 C33 C42 -179.5(4) .
C32 C33 C34 C35 1.4(7) .
C42 C33 C34 C35 179.9(4) .
C33 C34 C35 C36 0.6(6) .
C33 C34 C35 C43 -176.4(4) .
Al1 O4 C36 C31 -94.8(4) .
Sm1 O4 C36 C31 52.6(4) .
Al1 O4 C36 C35 87.0(4) .
Sm1 O4 C36 C35 -125.6(3) .
C32 C31 C36 O4 -174.9(3) .
C30 C31 C36 O4 9.2(5) .
C32 C31 C36 C35 3.3(5) .
C30 C31 C36 C35 -172.6(3) .
C34 C35 C36 O4 175.2(3) .
C43 C35 C36 O4 -7.9(6) .
C34 C35 C36 C31 -2.9(5) .
C43 C35 C36 C31 173.9(4) .
C26 C25 C37 C38 120.8(4) .
C24 C25 C37 C38 -57.9(5) .
C26 C25 C37 C40 0.5(5) .
C24 C25 C37 C40 -178.2(4) .
C26 C25 C37 C39 -119.5(4) .
C24 C25 C37 C39 61.8(5) .
C34 C35 C43 C45 105.9(4) .
C36 C35 C43 C45 -70.9(5) .
C34 C35 C43 C46 -129.9(4) .
C36 C35 C43 C46 53.3(5) .
C34 C35 C43 C44 -11.2(5) .
C36 C35 C43 C44 172.0(4) .
C50 O5 C47 C48 28.1(4) .
Sm1 O5 C47 C48 -142.1(3) .
O5 C47 C48 C49 -38.6(4) .
C47 C48 C49 C50 34.8(5) .
C47 O5 C50 C49 -6.0(4) .
Sm1 O5 C50 C49 164.6(3) .
C48 C49 C50 O5 -18.5(5) .
C54 O6 C51 C52 -12.4(5) .
Sm1 O6 C51 C52 158.3(3) .
O6 C51 C52 C53 -11.2(5) .
C51 C52 C53 C54 29.4(5) .
C51 O6 C54 C53 30.7(4) .
Sm1 O6 C54 C53 -140.1(3) .
C52 C53 C54 O6 -37.0(5) .
C57 C58 C59 C59 178.4(10) 2_657
